data_7021466
loop_
_publ_author_name
'Vad, Mads S.'
'Johansson, Frank B.'
'Seidler-Egdal, Rune Kirk'
'McGrady, John E.'
'Novikov, Sergey M.'
'Bozhevolnyi, Sergey I.'
'Bond, Andrew D.'
'McKenzie, Christine J.'

_publ_section_title
;
 Tuning affinity and reversibility for O2 binding in dinuclear Co(ii)
 complexes.
;
_journal_issue 27
_journal_name_full 'Dalton transactions (Cambridge, England : 2003)'
_journal_page_first 9921
_journal_page_last 9929
_journal_paper_doi 10.1039/c3dt50617g
_journal_volume 42
_journal_year 2013
_chemical_formula_moiety 'C38 H42 Co2 N6 O5 2+, 2(B F4 -), H2 O'
_chemical_formula_sum 'C38 H44 B2 Co2 F8 N6 O6'
_chemical_formula_weight 972.27
_space_group_IT_number 14
_symmetry_cell_setting monoclinic
_symmetry_space_group_name_Hall '-P 2yn'
_symmetry_space_group_name_H-M 'P 1 21/n 1'
_atom_sites_solution_hydrogens geom
_atom_sites_solution_primary direct
_atom_sites_solution_secondary difmap
_audit_creation_method SHELXL-97
_cell_angle_alpha 90.00
_cell_angle_beta 91.633(1)
_cell_angle_gamma 90.00
_cell_formula_units_Z 4
_cell_length_a 12.0799(2)
_cell_length_b 21.2024(4)
_cell_length_c 15.9892(3)
_cell_measurement_reflns_used 5675
_cell_measurement_temperature 180(2)
_cell_measurement_theta_max 25.99
_cell_measurement_theta_min 2.88
_cell_volume 4093.54(13)
_computing_cell_refinement 'SAINT v.7.06a (Bruker, 2003)'
_computing_data_collection 'APEX2 v.1.0-22 (Bruker-Nonius, 2004)'
_computing_data_reduction 'SAINT v.7.06a (Bruker, 2003)'
_computing_molecular_graphics 'SHELXTL v.6.10 (Sheldrick, 2000)'
_computing_publication_material 'SHELXTL v.6.10 (Sheldrick, 2000)'
_computing_structure_refinement 'SHELXTL v.6.10 (Sheldrick, 2000)'
_computing_structure_solution 'SHELXTL v.6.10 (Sheldrick, 2000)'
_diffrn_ambient_temperature 180(2)
_diffrn_measured_fraction_theta_full 0.994
_diffrn_measured_fraction_theta_max 0.994
_diffrn_measurement_device_type 'Bruker-Nonius X8APEX-II CCD'
_diffrn_measurement_method 'thin-slice \w and \f scans'
_diffrn_radiation_monochromator graphite
_diffrn_radiation_source 'fine-focus sealed tube'
_diffrn_radiation_type MoK\a
_diffrn_radiation_wavelength 0.71073
_diffrn_reflns_av_R_equivalents 0.0349
_diffrn_reflns_av_sigmaI/netI 0.0447
_diffrn_reflns_limit_h_max 15
_diffrn_reflns_limit_h_min -15
_diffrn_reflns_limit_k_max 26
_diffrn_reflns_limit_k_min -20
_diffrn_reflns_limit_l_max 17
_diffrn_reflns_limit_l_min -20
_diffrn_reflns_number 23478
_diffrn_reflns_theta_full 26.67
_diffrn_reflns_theta_max 26.67
_diffrn_reflns_theta_min 3.56
_diffrn_standards_number 0
_exptl_absorpt_coefficient_mu 0.901
_exptl_absorpt_correction_T_max 0.948
_exptl_absorpt_correction_T_min 0.785
_exptl_absorpt_correction_type multi-scan
_exptl_absorpt_process_details
;
SADABS v.2.10 (Sheldrick, 2003)
Ratio of minimum to maximum apparent transmission: 0.828517
;
_exptl_crystal_colour brown
_exptl_crystal_density_diffrn 1.578
_exptl_crystal_density_method 'not measured'
_exptl_crystal_description plate
_exptl_crystal_F_000 1992
_exptl_crystal_size_max 0.25
_exptl_crystal_size_mid 0.20
_exptl_crystal_size_min 0.06
_refine_diff_density_max 0.708
_refine_diff_density_min -0.413
_refine_diff_density_rms 0.067
_refine_ls_extinction_method none
_refine_ls_goodness_of_fit_ref 1.026
_refine_ls_hydrogen_treatment mixed
_refine_ls_matrix_type full
_refine_ls_number_parameters 567
_refine_ls_number_reflns 8586
_refine_ls_number_restraints 3
_refine_ls_restrained_S_all 1.025
_refine_ls_R_factor_all 0.0577
_refine_ls_R_factor_gt 0.0388
_refine_ls_shift/su_max 0.001
_refine_ls_shift/su_mean 0.000
_refine_ls_structure_factor_coef Fsqd
_refine_ls_weighting_details 'calc w=1/[\s^2^(Fo^2^)+(0.0504P)^2^+1.9158P] where P=(Fo^2^+2Fc^2^)/3'
_refine_ls_weighting_scheme calc
_refine_ls_wR_factor_gt 0.0937
_refine_ls_wR_factor_ref 0.1015
_reflns_number_gt 6563
_reflns_number_total 8586
_reflns_threshold_expression I>2\s(I)
_cod_data_source_file c3dt50617g.txt
_cod_data_source_block 1
_cod_original_sg_symbol_H-M 'P 21/n'
_cod_database_code 7021466

loop_
_symmetry_equiv_pos_as_xyz
'x, y, z'
'-x+1/2, y+1/2, -z+1/2'
'-x, -y, -z'
'x-1/2, -y-1/2, z-1/2'

loop_
_atom_site_label
_atom_site_type_symbol
_atom_site_fract_x
_atom_site_fract_y
_atom_site_fract_z
_atom_site_U_iso_or_equiv
_atom_site_adp_type
_atom_site_occupancy
_atom_site_symmetry_multiplicity
_atom_site_calc_flag
_atom_site_refinement_flags
Co1 Co 0.55061(3) 0.698993(15) 0.38630(2) 0.01943(9) Uani 1 1 d .
Co2 Co 0.45523(2) 0.771174(15) 0.227388(19) 0.01792(9) Uani 1 1 d .
O1 O 0.44479(13) 0.75752(8) 0.34369(9) 0.0190(3) Uani 1 1 d .
O2 O 0.63409(13) 0.70902(8) 0.29094(10) 0.0226(4) Uani 1 1 d .
O3 O 0.60727(13) 0.76605(8) 0.24802(11) 0.0234(4) Uani 1 1 d .
O4 O 0.47229(13) 0.63356(8) 0.32714(10) 0.0219(4) Uani 1 1 d .
O5 O 0.43520(13) 0.68322(8) 0.20397(10) 0.0215(4) Uani 1 1 d .
N1 N 0.46146(17) 0.68500(9) 0.48859(12) 0.0217(4) Uani 1 1 d .
N2 N 0.62593(16) 0.76335(10) 0.45138(13) 0.0224(4) Uani 1 1 d .
N3 N 0.64010(17) 0.63191(10) 0.43209(13) 0.0247(5) Uani 1 1 d .
N4 N 0.46372(15) 0.86345(9) 0.23373(12) 0.0190(4) Uani 1 1 d .
N5 N 0.29172(16) 0.78603(9) 0.22523(12) 0.0191(4) Uani 1 1 d .
N6 N 0.48047(17) 0.78668(10) 0.11147(13) 0.0233(5) Uani 1 1 d .
C1 C 0.39927(19) 0.79997(11) 0.39641(15) 0.0195(5) Uani 1 1 d .
C2 C 0.34175(19) 0.77670(12) 0.46376(15) 0.0219(5) Uani 1 1 d .
C3 C 0.2956(2) 0.81889(12) 0.51929(16) 0.0248(5) Uani 1 1 d .
H3A H 0.2565 0.8031 0.5656 0.030 Uiso 1 1 calc R
C4 C 0.3054(2) 0.88391(12) 0.50868(16) 0.0255(6) Uani 1 1 d .
C5 C 0.3646(2) 0.90531(12) 0.44023(16) 0.0244(5) Uani 1 1 d .
H5A H 0.3715 0.9494 0.4316 0.029 Uiso 1 1 calc R
C6 C 0.41347(19) 0.86453(12) 0.38461(15) 0.0209(5) Uani 1 1 d .
C7 C 0.2552(2) 0.93146(13) 0.56923(18) 0.0323(6) Uani 1 1 d .
C8 C 0.1615(3) 0.96698(16) 0.5246(2) 0.0504(9) Uani 1 1 d .
H8A H 0.1897 0.9879 0.4749 0.076 Uiso 1 1 calc R
H8B H 0.1316 0.9987 0.5624 0.076 Uiso 1 1 calc R
H8C H 0.1028 0.9373 0.5079 0.076 Uiso 1 1 calc R
C9 C 0.3454(3) 0.97811(14) 0.59926(19) 0.0398(7) Uani 1 1 d .
H9A H 0.3755 1.0000 0.5509 0.060 Uiso 1 1 calc R
H9B H 0.4050 0.9551 0.6288 0.060 Uiso 1 1 calc R
H9C H 0.3133 1.0090 0.6372 0.060 Uiso 1 1 calc R
C10 C 0.2108(3) 0.89905(15) 0.6474(2) 0.0495(9) Uani 1 1 d .
H10A H 0.1530 0.8688 0.6307 0.074 Uiso 1 1 calc R
H10B H 0.1798 0.9309 0.6845 0.074 Uiso 1 1 calc R
H10C H 0.2714 0.8768 0.6769 0.074 Uiso 1 1 calc R
C11 C 0.3434(2) 0.70633(12) 0.47710(16) 0.0237(5) Uani 1 1 d .
H11A H 0.3011 0.6954 0.5272 0.028 Uiso 1 1 calc R
H11B H 0.3084 0.6848 0.4282 0.028 Uiso 1 1 calc R
C12 C 0.5154(2) 0.72004(12) 0.56002(15) 0.0255(6) Uani 1 1 d .
H12A H 0.4579 0.7370 0.5967 0.031 Uiso 1 1 calc R
H12B H 0.5628 0.6908 0.5935 0.031 Uiso 1 1 calc R
C13 C 0.5842(2) 0.77301(12) 0.52829(15) 0.0235(5) Uani 1 1 d .
C14 C 0.6098(2) 0.82681(13) 0.57396(17) 0.0310(6) Uani 1 1 d .
H14A H 0.5761 0.8344 0.6260 0.037 Uiso 1 1 calc R
C15 C 0.6849(2) 0.86927(13) 0.54268(18) 0.0351(7) Uani 1 1 d .
H15A H 0.7037 0.9064 0.5731 0.042 Uiso 1 1 calc R
C16 C 0.7324(2) 0.85724(13) 0.46692(17) 0.0325(6) Uani 1 1 d .
H16A H 0.7866 0.8850 0.4457 0.039 Uiso 1 1 calc R
C17 C 0.7003(2) 0.80443(12) 0.42237(17) 0.0266(6) Uani 1 1 d .
H17A H 0.7317 0.7968 0.3695 0.032 Uiso 1 1 calc R
C18 C 0.4693(2) 0.61602(12) 0.50351(16) 0.0267(6) Uani 1 1 d .
H18A H 0.4184 0.5932 0.4646 0.032 Uiso 1 1 calc R
H18B H 0.4489 0.6060 0.5616 0.032 Uiso 1 1 calc R
C19 C 0.5873(2) 0.59674(12) 0.48921(16) 0.0272(6) Uani 1 1 d .
C20 C 0.6394(3) 0.54696(13) 0.52913(17) 0.0350(7) Uani 1 1 d .
H20A H 0.6026 0.5234 0.5706 0.042 Uiso 1 1 calc R
C21 C 0.7467(3) 0.53175(14) 0.50771(19) 0.0392(7) Uani 1 1 d .
H21A H 0.7845 0.4978 0.5349 0.047 Uiso 1 1 calc R
C22 C 0.7981(2) 0.56617(14) 0.44674(19) 0.0377(7) Uani 1 1 d .
H22A H 0.8703 0.5552 0.4297 0.045 Uiso 1 1 calc R
C23 C 0.7431(2) 0.61668(13) 0.41096(18) 0.0314(6) Uani 1 1 d .
H23A H 0.7792 0.6413 0.3703 0.038 Uiso 1 1 calc R
C24 C 0.4916(2) 0.88773(12) 0.31913(15) 0.0215(5) Uani 1 1 d .
H24A H 0.4898 0.9344 0.3180 0.026 Uiso 1 1 calc R
H24B H 0.5679 0.8746 0.3351 0.026 Uiso 1 1 calc R
C25 C 0.35553(19) 0.89061(12) 0.20315(15) 0.0221(5) Uani 1 1 d .
H25A H 0.3444 0.9326 0.2286 0.026 Uiso 1 1 calc R
H25B H 0.3557 0.8957 0.1416 0.026 Uiso 1 1 calc R
C26 C 0.26398(19) 0.84730(11) 0.22661(14) 0.0201(5) Uani 1 1 d .
C27 C 0.1599(2) 0.86817(13) 0.24715(16) 0.0251(5) Uani 1 1 d .
H27A H 0.1430 0.9119 0.2479 0.030 Uiso 1 1 calc R
C28 C 0.0806(2) 0.82363(13) 0.26669(16) 0.0270(6) Uani 1 1 d .
H28A H 0.0084 0.8364 0.2816 0.032 Uiso 1 1 calc R
C29 C 0.1079(2) 0.76049(13) 0.26423(15) 0.0251(6) Uani 1 1 d .
H29A H 0.0541 0.7293 0.2759 0.030 Uiso 1 1 calc R
C30 C 0.21453(19) 0.74307(12) 0.24454(14) 0.0213(5) Uani 1 1 d .
H30A H 0.2337 0.6996 0.2447 0.026 Uiso 1 1 calc R
C31 C 0.5520(2) 0.88096(12) 0.17426(15) 0.0240(5) Uani 1 1 d .
H31A H 0.6262 0.8720 0.1994 0.029 Uiso 1 1 calc R
H31B H 0.5477 0.9264 0.1605 0.029 Uiso 1 1 calc R
C32 C 0.5324(2) 0.84203(12) 0.09720(16) 0.0240(5) Uani 1 1 d .
C33 C 0.5620(2) 0.85918(14) 0.01796(17) 0.0364(7) Uani 1 1 d .
H33A H 0.5981 0.8982 0.0086 0.044 Uiso 1 1 calc R
C34 C 0.5385(3) 0.81893(16) -0.04756(19) 0.0462(8) Uani 1 1 d .
H34A H 0.5592 0.8297 -0.1026 0.055 Uiso 1 1 calc R
C35 C 0.4844(3) 0.76278(15) -0.03271(18) 0.0421(8) Uani 1 1 d .
H35A H 0.4667 0.7348 -0.0775 0.050 Uiso 1 1 calc R
C36 C 0.4567(2) 0.74801(14) 0.04772(16) 0.0302(6) Uani 1 1 d .
H36A H 0.4196 0.7094 0.0581 0.036 Uiso 1 1 calc R
C37 C 0.44367(18) 0.63479(12) 0.25032(15) 0.0213(5) Uani 1 1 d .
C38 C 0.4143(2) 0.57278(12) 0.21063(17) 0.0294(6) Uani 1 1 d .
H38A H 0.4238 0.5390 0.2520 0.044 Uiso 1 1 calc R
H38B H 0.4628 0.5650 0.1636 0.044 Uiso 1 1 calc R
H38C H 0.3370 0.5738 0.1902 0.044 Uiso 1 1 calc R
F1D F 0.55260(15) 0.97183(9) 0.84694(12) 0.0507(5) Uani 1 1 d .
F1C F 0.63501(17) 0.96635(9) 0.72121(11) 0.0525(5) Uani 1 1 d .
F1B F 0.69360(16) 0.90501(11) 0.83093(13) 0.0674(6) Uani 1 1 d .
F1A F 0.5303(2) 0.88518(9) 0.76609(13) 0.0718(7) Uani 1 1 d .
B1 B 0.6026(3) 0.93256(16) 0.7912(2) 0.0373(8) Uani 1 1 d .
F2D F 0.76148(16) 0.97147(10) 0.20283(14) 0.0643(6) Uani 1 1 d .
F2C F 0.82194(16) 0.87366(10) 0.16819(13) 0.0606(6) Uani 1 1 d .
F2B F 0.94421(15) 0.95167(10) 0.19146(13) 0.0612(6) Uani 1 1 d .
F2A F 0.8494(2) 0.91137(12) 0.29775(13) 0.0870(8) Uani 1 1 d .
B2 B 0.8433(3) 0.92857(18) 0.2151(2) 0.0389(8) Uani 1 1 d .
O1W O 0.35096(18) 0.75044(13) 0.7373(2) 0.0622(7) Uani 1 1 d D
H1W H 0.337(2) 0.7151(9) 0.7137(19) 0.043(10) Uiso 1 1 d D
H2W H 0.2884(15) 0.7675(14) 0.746(2) 0.077(13) Uiso 1 1 d D

loop_
_atom_site_aniso_label
_atom_site_aniso_U_11
_atom_site_aniso_U_22
_atom_site_aniso_U_33
_atom_site_aniso_U_23
_atom_site_aniso_U_13
_atom_site_aniso_U_12
Co1 0.02138(17) 0.01749(18) 0.01940(17) -0.00027(14) 0.00019(12) 0.00104(13)
Co2 0.01810(16) 0.01688(18) 0.01875(17) 0.00079(13) 0.00009(12) -0.00075(13)
O1 0.0231(8) 0.0168(9) 0.0171(8) 0.0011(7) -0.0004(6) 0.0030(7)
O2 0.0226(8) 0.0208(9) 0.0245(9) 0.0021(7) 0.0015(7) 0.0040(7)
O3 0.0209(8) 0.0215(9) 0.0278(9) 0.0062(8) -0.0002(7) -0.0007(7)
O4 0.0252(9) 0.0173(9) 0.0232(9) -0.0001(7) -0.0002(7) -0.0005(7)
O5 0.0225(8) 0.0189(9) 0.0232(9) -0.0018(7) -0.0002(7) -0.0008(7)
N1 0.0273(11) 0.0175(11) 0.0202(10) 0.0019(9) 0.0007(8) 0.0020(8)
N2 0.0228(10) 0.0214(11) 0.0228(11) -0.0011(9) -0.0033(8) 0.0026(8)
N3 0.0280(11) 0.0198(11) 0.0261(11) -0.0022(9) -0.0034(9) 0.0033(9)
N4 0.0189(10) 0.0176(10) 0.0205(10) 0.0028(8) -0.0004(8) -0.0005(8)
N5 0.0198(10) 0.0213(11) 0.0160(10) 0.0004(8) -0.0030(8) -0.0010(8)
N6 0.0229(10) 0.0246(12) 0.0224(11) 0.0022(9) 0.0005(8) -0.0004(9)
C1 0.0190(11) 0.0196(13) 0.0198(12) -0.0021(10) -0.0019(9) 0.0027(10)
C2 0.0211(12) 0.0214(13) 0.0232(12) 0.0007(10) -0.0008(9) -0.0003(10)
C3 0.0227(12) 0.0254(14) 0.0266(13) -0.0005(11) 0.0043(10) 0.0008(10)
C4 0.0243(12) 0.0241(14) 0.0284(13) -0.0031(11) 0.0028(10) 0.0027(10)
C5 0.0263(13) 0.0165(13) 0.0301(14) -0.0021(11) -0.0029(10) 0.0009(10)
C6 0.0205(12) 0.0213(13) 0.0207(12) -0.0001(10) -0.0033(9) -0.0006(10)
C7 0.0364(15) 0.0230(14) 0.0381(16) -0.0055(12) 0.0130(12) 0.0019(12)
C8 0.0423(18) 0.0393(19) 0.070(2) -0.0156(17) 0.0047(16) 0.0125(15)
C9 0.0482(18) 0.0321(16) 0.0398(17) -0.0128(14) 0.0104(14) -0.0016(14)
C10 0.068(2) 0.0321(18) 0.050(2) -0.0108(16) 0.0327(17) -0.0002(16)
C11 0.0234(12) 0.0207(13) 0.0273(13) 0.0023(11) 0.0049(10) -0.0004(10)
C12 0.0333(14) 0.0249(14) 0.0183(12) 0.0009(11) -0.0009(10) 0.0050(11)
C13 0.0292(13) 0.0217(13) 0.0191(12) 0.0002(10) -0.0059(10) 0.0068(11)
C14 0.0425(16) 0.0285(15) 0.0215(13) -0.0024(12) -0.0079(11) 0.0061(12)
C15 0.0479(17) 0.0241(15) 0.0325(15) -0.0032(12) -0.0144(13) -0.0027(13)
C16 0.0330(14) 0.0289(15) 0.0348(15) 0.0025(13) -0.0096(12) -0.0036(12)
C17 0.0237(13) 0.0271(15) 0.0288(14) 0.0022(12) -0.0044(10) 0.0013(11)
C18 0.0349(14) 0.0200(13) 0.0254(13) 0.0047(11) 0.0050(11) 0.0027(11)
C19 0.0378(15) 0.0196(14) 0.0240(13) -0.0019(11) -0.0039(11) 0.0040(11)
C20 0.0532(18) 0.0208(15) 0.0306(15) 0.0000(12) -0.0051(13) 0.0036(13)
C21 0.0495(18) 0.0266(16) 0.0406(17) -0.0043(14) -0.0147(14) 0.0159(14)
C22 0.0327(15) 0.0341(17) 0.0457(18) -0.0076(14) -0.0087(13) 0.0128(13)
C23 0.0275(14) 0.0316(16) 0.0349(15) -0.0055(12) -0.0047(11) 0.0029(12)
C24 0.0261(12) 0.0161(13) 0.0224(12) -0.0022(10) -0.0011(10) -0.0024(10)
C25 0.0224(12) 0.0199(13) 0.0239(12) 0.0053(10) -0.0001(10) 0.0009(10)
C26 0.0240(12) 0.0200(13) 0.0162(11) 0.0029(10) -0.0047(9) -0.0012(10)
C27 0.0246(13) 0.0231(14) 0.0275(13) 0.0007(11) 0.0000(10) 0.0028(10)
C28 0.0223(12) 0.0325(15) 0.0262(13) 0.0010(12) 0.0024(10) 0.0029(11)
C29 0.0255(13) 0.0279(15) 0.0220(13) 0.0046(11) 0.0008(10) -0.0038(11)
C30 0.0245(12) 0.0199(13) 0.0192(12) 0.0014(10) -0.0024(10) -0.0036(10)
C31 0.0233(12) 0.0232(13) 0.0257(13) 0.0059(11) 0.0034(10) -0.0045(10)
C32 0.0219(12) 0.0231(13) 0.0274(13) 0.0030(11) 0.0046(10) -0.0001(10)
C33 0.0449(17) 0.0335(17) 0.0316(15) 0.0033(13) 0.0132(13) -0.0070(13)
C34 0.066(2) 0.047(2) 0.0273(15) 0.0020(14) 0.0177(15) -0.0086(17)
C35 0.058(2) 0.0427(19) 0.0256(15) -0.0058(14) 0.0098(14) -0.0082(15)
C36 0.0349(15) 0.0303(15) 0.0255(14) -0.0035(12) 0.0020(11) -0.0053(12)
C37 0.0162(11) 0.0206(13) 0.0271(13) -0.0027(11) 0.0018(10) 0.0017(9)
C38 0.0351(14) 0.0211(14) 0.0317(15) -0.0032(11) -0.0029(11) -0.0001(11)
F1D 0.0577(12) 0.0356(10) 0.0599(12) -0.0075(9) 0.0233(9) 0.0030(9)
F1C 0.0805(14) 0.0346(10) 0.0431(10) 0.0086(9) 0.0151(9) 0.0081(9)
F1B 0.0522(12) 0.0801(16) 0.0705(14) 0.0311(12) 0.0121(10) 0.0196(11)
F1A 0.120(2) 0.0321(11) 0.0618(13) -0.0006(10) -0.0181(13) -0.0213(12)
B1 0.049(2) 0.0225(17) 0.0403(19) 0.0007(15) 0.0029(16) 0.0050(15)
F2D 0.0491(12) 0.0560(13) 0.0876(16) 0.0016(12) -0.0046(11) 0.0132(10)
F2C 0.0537(12) 0.0566(13) 0.0729(14) -0.0248(11) 0.0264(10) -0.0193(10)
F2B 0.0393(10) 0.0704(15) 0.0743(14) -0.0288(12) 0.0104(9) -0.0194(10)
F2A 0.125(2) 0.0903(19) 0.0468(13) 0.0084(13) 0.0259(13) 0.0435(16)
B2 0.0357(18) 0.042(2) 0.0398(19) -0.0091(16) 0.0057(15) 0.0055(15)
O1W 0.0272(12) 0.0503(16) 0.110(2) 0.0036(17) 0.0174(13) 0.0039(11)

loop_
_atom_type_symbol
_atom_type_description
_atom_type_scat_dispersion_real
_atom_type_scat_dispersion_imag
_atom_type_scat_source
C C 0.0033 0.0016 'International Tables Vol C Tables 4.2.6.8 and 6.1.1.4'
H H 0.0000 0.0000 'International Tables Vol C Tables 4.2.6.8 and 6.1.1.4'
B B 0.0013 0.0007 'International Tables Vol C Tables 4.2.6.8 and 6.1.1.4'
N N 0.0061 0.0033 'International Tables Vol C Tables 4.2.6.8 and 6.1.1.4'
O O 0.0106 0.0060 'International Tables Vol C Tables 4.2.6.8 and 6.1.1.4'
F F 0.0171 0.0103 'International Tables Vol C Tables 4.2.6.8 and 6.1.1.4'
Co Co 0.3494 0.9721 'International Tables Vol C Tables 4.2.6.8 and 6.1.1.4'

loop_
_geom_angle_atom_site_label_1
_geom_angle_atom_site_label_2
_geom_angle_atom_site_label_3
_geom_angle
O2 Co1 O1 90.37(7)
O2 Co1 O4 87.12(7)
O1 Co1 O4 88.75(7)
O2 Co1 N3 94.85(8)
O1 Co1 N3 171.80(8)
O4 Co1 N3 85.21(8)
O2 Co1 N2 95.90(8)
O1 Co1 N2 91.93(8)
O4 Co1 N2 176.90(8)
N3 Co1 N2 93.82(9)
O2 Co1 N1 178.04(8)
O1 Co1 N1 91.01(7)
O4 Co1 N1 91.52(8)
N3 Co1 N1 83.63(9)
N2 Co1 N1 85.45(8)
O3 Co2 O1 84.82(7)
O3 Co2 N6 89.88(8)
O1 Co2 N6 174.54(8)
O3 Co2 O5 95.53(7)
O1 Co2 O5 91.81(7)
N6 Co2 O5 90.04(8)
O3 Co2 N4 89.95(8)
O1 Co2 N4 96.13(8)
N6 Co2 N4 82.49(9)
O5 Co2 N4 170.73(8)
O3 Co2 N5 169.19(8)
O1 Co2 N5 86.99(7)
N6 Co2 N5 98.09(8)
O5 Co2 N5 91.77(8)
N4 Co2 N5 83.91(8)
C1 O1 Co2 123.23(14)
C1 O1 Co1 119.43(14)
Co2 O1 Co1 113.02(8)
O3 O2 Co1 111.74(12)
O2 O3 Co2 110.19(12)
C37 O4 Co1 125.57(16)
C37 O5 Co2 131.75(16)
C18 N1 C12 110.00(19)
C18 N1 C11 111.86(19)
C12 N1 C11 109.59(19)
C18 N1 Co1 104.08(15)
C12 N1 Co1 108.46(15)
C11 N1 Co1 112.68(15)
C17 N2 C13 119.0(2)
C17 N2 Co1 125.61(18)
C13 N2 Co1 114.44(17)
C23 N3 C19 119.8(2)
C23 N3 Co1 126.89(19)
C19 N3 Co1 113.24(17)
C24 N4 C31 110.53(18)
C24 N4 C25 109.81(18)
C31 N4 C25 109.18(18)
C24 N4 Co2 113.73(15)
C31 N4 Co2 104.58(15)
C25 N4 Co2 108.83(14)
C26 N5 C30 118.5(2)
C26 N5 Co2 113.53(15)
C30 N5 Co2 125.45(17)
C36 N6 C32 119.7(2)
C36 N6 Co2 126.69(18)
C32 N6 Co2 113.54(17)
O1 C1 C2 117.7(2)
O1 C1 C6 120.9(2)
C2 C1 C6 121.4(2)
C3 C2 C1 119.1(2)
C3 C2 C11 123.5(2)
C1 C2 C11 117.2(2)
C2 C3 C4 121.5(2)
C2 C3 H3A 119.3
C4 C3 H3A 119.3
C3 C4 C5 117.5(2)
C3 C4 C7 122.4(2)
C5 C4 C7 120.0(2)
C6 C5 C4 122.4(2)
C6 C5 H5A 118.8
C4 C5 H5A 118.8
C5 C6 C1 118.1(2)
C5 C6 C24 121.8(2)
C1 C6 C24 119.7(2)
C8 C7 C4 109.4(2)
C8 C7 C10 109.3(3)
C4 C7 C10 111.9(2)
C8 C7 C9 109.8(2)
C4 C7 C9 109.3(2)
C10 C7 C9 107.1(2)
C7 C8 H8A 109.5
C7 C8 H8B 109.5
H8A C8 H8B 109.5
C7 C8 H8C 109.5
H8A C8 H8C 109.5
H8B C8 H8C 109.5
C7 C9 H9A 109.5
C7 C9 H9B 109.5
H9A C9 H9B 109.5
C7 C9 H9C 109.5
H9A C9 H9C 109.5
H9B C9 H9C 109.5
C7 C10 H10A 109.5
C7 C10 H10B 109.5
H10A C10 H10B 109.5
C7 C10 H10C 109.5
H10A C10 H10C 109.5
H10B C10 H10C 109.5
N1 C11 C2 108.89(19)
N1 C11 H11A 109.9
C2 C11 H11A 109.9
N1 C11 H11B 109.9
C2 C11 H11B 109.9
H11A C11 H11B 108.3
C13 C12 N1 110.4(2)
C13 C12 H12A 109.6
N1 C12 H12A 109.6
C13 C12 H12B 109.6
N1 C12 H12B 109.6
H12A C12 H12B 108.1
N2 C13 C14 121.3(2)
N2 C13 C12 114.7(2)
C14 C13 C12 123.9(2)
C15 C14 C13 119.0(3)
C15 C14 H14A 120.5
C13 C14 H14A 120.5
C16 C15 C14 119.4(3)
C16 C15 H15A 120.3
C14 C15 H15A 120.3
C17 C16 C15 119.1(3)
C17 C16 H16A 120.4
C15 C16 H16A 120.4
N2 C17 C16 122.0(3)
N2 C17 H17A 119.0
C16 C17 H17A 119.0
N1 C18 C19 107.4(2)
N1 C18 H18A 110.2
C19 C18 H18A 110.2
N1 C18 H18B 110.2
C19 C18 H18B 110.2
H18A C18 H18B 108.5
N3 C19 C20 121.2(3)
N3 C19 C18 114.8(2)
C20 C19 C18 124.0(3)
C19 C20 C21 118.8(3)
C19 C20 H20A 120.6
C21 C20 H20A 120.6
C22 C21 C20 119.6(3)
C22 C21 H21A 120.2
C20 C21 H21A 120.2
C23 C22 C21 119.0(3)
C23 C22 H22A 120.5
C21 C22 H22A 120.5
N3 C23 C22 121.6(3)
N3 C23 H23A 119.2
C22 C23 H23A 119.2
N4 C24 C6 113.18(19)
N4 C24 H24A 108.9
C6 C24 H24A 108.9
N4 C24 H24B 108.9
C6 C24 H24B 108.9
H24A C24 H24B 107.8
C26 C25 N4 109.10(19)
C26 C25 H25A 109.9
N4 C25 H25A 109.9
C26 C25 H25B 109.9
N4 C25 H25B 109.9
H25A C25 H25B 108.3
N5 C26 C27 122.9(2)
N5 C26 C25 113.8(2)
C27 C26 C25 123.3(2)
C26 C27 C28 118.3(2)
C26 C27 H27A 120.8
C28 C27 H27A 120.8
C29 C28 C27 119.1(2)
C29 C28 H28A 120.4
C27 C28 H28A 120.4
C28 C29 C30 119.3(2)
C28 C29 H29A 120.3
C30 C29 H29A 120.3
N5 C30 C29 121.8(2)
N5 C30 H30A 119.1
C29 C30 H30A 119.1
N4 C31 C32 106.72(19)
N4 C31 H31A 110.4
C32 C31 H31A 110.4
N4 C31 H31B 110.4
C32 C31 H31B 110.4
H31A C31 H31B 108.6
N6 C32 C33 121.2(2)
N6 C32 C31 113.7(2)
C33 C32 C31 125.0(2)
C34 C33 C32 119.0(3)
C34 C33 H33A 120.5
C32 C33 H33A 120.5
C33 C34 C35 119.5(3)
C33 C34 H34A 120.2
C35 C34 H34A 120.2
C36 C35 C34 119.1(3)
C36 C35 H35A 120.5
C34 C35 H35A 120.5
N6 C36 C35 121.5(3)
N6 C36 H36A 119.3
C35 C36 H36A 119.3
O4 C37 O5 126.7(2)
O4 C37 C38 116.6(2)
O5 C37 C38 116.7(2)
C37 C38 H38A 109.5
C37 C38 H38B 109.5
H38A C38 H38B 109.5
C37 C38 H38C 109.5
H38A C38 H38C 109.5
H38B C38 H38C 109.5
F1D B1 F1A 110.0(3)
F1D B1 F1B 108.4(3)
F1A B1 F1B 108.3(3)
F1D B1 F1C 110.4(3)
F1A B1 F1C 109.3(3)
F1B B1 F1C 110.4(3)
F2D B2 F2A 109.8(3)
F2D B2 F2B 111.7(3)
F2A B2 F2B 109.6(3)
F2D B2 F2C 110.9(3)
F2A B2 F2C 107.4(3)
F2B B2 F2C 107.3(2)
H1W O1W H2W 106.5(16)

loop_
_geom_bond_atom_site_label_1
_geom_bond_atom_site_label_2
_geom_bond_distance
Co1 O2 1.8640(17)
Co1 O1 1.8943(16)
Co1 O4 1.9141(17)
Co1 N3 1.919(2)
Co1 N2 1.928(2)
Co1 N1 2.006(2)
Co2 O3 1.8600(16)
Co2 O1 1.8898(15)
Co2 N6 1.915(2)
Co2 O5 1.9160(17)
Co2 N4 1.962(2)
Co2 N5 1.9994(19)
O1 C1 1.360(3)
O2 O3 1.423(2)
O4 C37 1.267(3)
O5 C37 1.269(3)
N1 C18 1.484(3)
N1 C12 1.496(3)
N1 C11 1.503(3)
N2 C17 1.343(3)
N2 C13 1.358(3)
N3 C23 1.339(3)
N3 C19 1.353(3)
N4 C24 1.489(3)
N4 C31 1.496(3)
N4 C25 1.497(3)
N5 C26 1.342(3)
N5 C30 1.346(3)
N6 C36 1.333(3)
N6 C32 1.353(3)
C1 C2 1.389(3)
C1 C6 1.393(3)
C2 C3 1.388(3)
C2 C11 1.507(3)
C3 C4 1.394(4)
C3 H3A 0.9500
C4 C5 1.400(4)
C4 C7 1.534(3)
C5 C6 1.384(3)
C5 H5A 0.9500
C6 C24 1.511(3)
C7 C8 1.520(4)
C7 C10 1.537(4)
C7 C9 1.538(4)
C8 H8A 0.9800
C8 H8B 0.9800
C8 H8C 0.9800
C9 H9A 0.9800
C9 H9B 0.9800
C9 H9C 0.9800
C10 H10A 0.9800
C10 H10B 0.9800
C10 H10C 0.9800
C11 H11A 0.9900
C11 H11B 0.9900
C12 C13 1.494(4)
C12 H12A 0.9900
C12 H12B 0.9900
C13 C14 1.385(4)
C14 C15 1.382(4)
C14 H14A 0.9500
C15 C16 1.379(4)
C15 H15A 0.9500
C16 C17 1.377(4)
C16 H16A 0.9500
C17 H17A 0.9500
C18 C19 1.506(4)
C18 H18A 0.9900
C18 H18B 0.9900
C19 C20 1.376(4)
C20 C21 1.388(4)
C20 H20A 0.9500
C21 C22 1.379(4)
C21 H21A 0.9500
C22 C23 1.376(4)
C22 H22A 0.9500
C23 H23A 0.9500
C24 H24A 0.9900
C24 H24B 0.9900
C25 C26 1.494(3)
C25 H25A 0.9900
C25 H25B 0.9900
C26 C27 1.382(3)
C27 C28 1.387(4)
C27 H27A 0.9500
C28 C29 1.380(4)
C28 H28A 0.9500
C29 C30 1.385(3)
C29 H29A 0.9500
C30 H30A 0.9500
C31 C32 1.496(4)
C31 H31A 0.9900
C31 H31B 0.9900
C32 C33 1.375(4)
C33 C34 1.375(4)
C33 H33A 0.9500
C34 C35 1.382(4)
C34 H34A 0.9500
C35 C36 1.374(4)
C35 H35A 0.9500
C36 H36A 0.9500
C37 C38 1.498(3)
C38 H38A 0.9800
C38 H38B 0.9800
C38 H38C 0.9800
F1D B1 1.373(4)
F1C B1 1.393(4)
F1B B1 1.383(4)
F1A B1 1.383(4)
F2D B2 1.353(4)
F2C B2 1.405(4)
F2B B2 1.377(4)
F2A B2 1.370(4)
O1W H1W 0.854(10)
O1W H2W 0.854(10)

loop_
_geom_torsion_atom_site_label_1
_geom_torsion_atom_site_label_2
_geom_torsion_atom_site_label_3
_geom_torsion_atom_site_label_4
_geom_torsion
O3 Co2 O1 C1 118.13(17)
O5 Co2 O1 C1 -146.47(17)
N4 Co2 O1 C1 28.74(17)
N5 Co2 O1 C1 -54.80(17)
O3 Co2 O1 Co1 -38.28(9)
O5 Co2 O1 Co1 57.12(9)
N4 Co2 O1 Co1 -127.67(9)
N5 Co2 O1 Co1 148.79(10)
O2 Co1 O1 C1 -139.89(17)
O4 Co1 O1 C1 133.00(16)
N2 Co1 O1 C1 -43.97(17)
N1 Co1 O1 C1 41.51(17)
O2 Co1 O1 Co2 17.51(9)
O4 Co1 O1 Co2 -69.60(9)
N2 Co1 O1 Co2 113.43(10)
N1 Co1 O1 Co2 -161.09(9)
O1 Co1 O2 O3 19.73(13)
O4 Co1 O2 O3 108.45(13)
N3 Co1 O2 O3 -166.61(13)
N2 Co1 O2 O3 -72.25(13)
Co1 O2 O3 Co2 -52.51(14)
O1 Co2 O3 O2 53.73(13)
N6 Co2 O3 O2 -127.62(14)
O5 Co2 O3 O2 -37.59(13)
N4 Co2 O3 O2 149.89(13)
N5 Co2 O3 O2 94.7(4)
O2 Co1 O4 C37 -39.46(18)
O1 Co1 O4 C37 50.97(18)
N3 Co1 O4 C37 -134.58(19)
N1 Co1 O4 C37 141.94(19)
O3 Co2 O5 C37 68.0(2)
O1 Co2 O5 C37 -16.9(2)
N6 Co2 O5 C37 157.9(2)
N5 Co2 O5 C37 -104.0(2)
O1 Co1 N1 C18 139.58(15)
O4 Co1 N1 C18 50.81(15)
N3 Co1 N1 C18 -34.19(16)
N2 Co1 N1 C18 -128.56(16)
O1 Co1 N1 C12 -103.32(15)
O4 Co1 N1 C12 167.91(15)
N3 Co1 N1 C12 82.90(16)
N2 Co1 N1 C12 -11.46(15)
O1 Co1 N1 C11 18.19(16)
O4 Co1 N1 C11 -70.58(16)
N3 Co1 N1 C11 -155.59(17)
N2 Co1 N1 C11 110.05(16)
O2 Co1 N2 C17 8.9(2)
O1 Co1 N2 C17 -81.7(2)
N3 Co1 N2 C17 104.2(2)
N1 Co1 N2 C17 -172.5(2)
O2 Co1 N2 C13 177.34(17)
O1 Co1 N2 C13 86.77(17)
N3 Co1 N2 C13 -87.38(18)
N1 Co1 N2 C13 -4.09(17)
O2 Co1 N3 C23 17.9(2)
O4 Co1 N3 C23 104.6(2)
N2 Co1 N3 C23 -78.4(2)
N1 Co1 N3 C23 -163.3(2)
O2 Co1 N3 C19 -159.62(17)
O4 Co1 N3 C19 -72.93(17)
N2 Co1 N3 C19 104.13(18)
N1 Co1 N3 C19 19.14(17)
O3 Co2 N4 C24 -68.32(15)
O1 Co2 N4 C24 16.47(16)
N6 Co2 N4 C24 -158.21(16)
N5 Co2 N4 C24 102.77(16)
O3 Co2 N4 C31 52.36(14)
O1 Co2 N4 C31 137.15(14)
N6 Co2 N4 C31 -37.53(14)
N5 Co2 N4 C31 -136.55(15)
O3 Co2 N4 C25 168.94(15)
O1 Co2 N4 C25 -106.27(14)
N6 Co2 N4 C25 79.05(15)
N5 Co2 N4 C25 -19.98(15)
O3 Co2 N5 C26 57.3(5)
O1 Co2 N5 C26 98.12(16)
N6 Co2 N5 C26 -79.86(17)
O5 Co2 N5 C26 -170.15(16)
N4 Co2 N5 C26 1.63(16)
O3 Co2 N5 C30 -104.1(4)
O1 Co2 N5 C30 -63.34(19)
N6 Co2 N5 C30 118.7(2)
O5 Co2 N5 C30 28.4(2)
N4 Co2 N5 C30 -159.8(2)
O3 Co2 N6 C36 111.3(2)
O5 Co2 N6 C36 15.8(2)
N4 Co2 N6 C36 -158.7(2)
N5 Co2 N6 C36 -76.0(2)
O3 Co2 N6 C32 -65.57(17)
O5 Co2 N6 C32 -161.10(17)
N4 Co2 N6 C32 24.40(17)
N5 Co2 N6 C32 107.11(18)
Co2 O1 C1 C2 145.66(18)
Co1 O1 C1 C2 -59.4(3)
Co2 O1 C1 C6 -36.6(3)
Co1 O1 C1 C6 118.4(2)
O1 C1 C2 C3 179.2(2)
C6 C1 C2 C3 1.4(4)
O1 C1 C2 C11 5.3(3)
C6 C1 C2 C11 -172.4(2)
C1 C2 C3 C4 0.3(4)
C11 C2 C3 C4 173.7(2)
C2 C3 C4 C5 -0.6(4)
C2 C3 C4 C7 -179.9(2)
C3 C4 C5 C6 -0.7(4)
C7 C4 C5 C6 178.7(2)
C4 C5 C6 C1 2.2(4)
C4 C5 C6 C24 -170.4(2)
O1 C1 C6 C5 179.7(2)
C2 C1 C6 C5 -2.6(3)
O1 C1 C6 C24 -7.5(3)
C2 C1 C6 C24 170.2(2)
C3 C4 C7 C8 -112.5(3)
C5 C4 C7 C8 68.2(3)
C3 C4 C7 C10 8.8(4)
C5 C4 C7 C10 -170.5(3)
C3 C4 C7 C9 127.3(3)
C5 C4 C7 C9 -52.0(3)
C18 N1 C11 C2 179.1(2)
C12 N1 C11 C2 56.8(2)
Co1 N1 C11 C2 -64.1(2)
C3 C2 C11 N1 -115.1(3)
C1 C2 C11 N1 58.5(3)
C18 N1 C12 C13 136.8(2)
C11 N1 C12 C13 -99.8(2)
Co1 N1 C12 C13 23.6(2)
C17 N2 C13 C14 5.4(4)
Co1 N2 C13 C14 -163.87(19)
C17 N2 C13 C12 -171.4(2)
Co1 N2 C13 C12 19.4(3)
N1 C12 C13 N2 -28.7(3)
N1 C12 C13 C14 154.7(2)
N2 C13 C14 C15 -4.3(4)
C12 C13 C14 C15 172.2(2)
C13 C14 C15 C16 0.1(4)
C14 C15 C16 C17 2.7(4)
C13 N2 C17 C16 -2.4(4)
Co1 N2 C17 C16 165.56(19)
C15 C16 C17 N2 -1.6(4)
C12 N1 C18 C19 -74.1(2)
C11 N1 C18 C19 163.8(2)
Co1 N1 C18 C19 41.9(2)
C23 N3 C19 C20 3.0(4)
Co1 N3 C19 C20 -179.3(2)
C23 N3 C19 C18 -176.2(2)
Co1 N3 C19 C18 1.5(3)
N1 C18 C19 N3 -30.3(3)
N1 C18 C19 C20 150.6(2)
N3 C19 C20 C21 -2.2(4)
C18 C19 C20 C21 176.8(3)
C19 C20 C21 C22 -0.6(4)
C20 C21 C22 C23 2.7(4)
C19 N3 C23 C22 -0.8(4)
Co1 N3 C23 C22 -178.1(2)
C21 C22 C23 N3 -2.1(4)
C31 N4 C24 C6 -172.5(2)
C25 N4 C24 C6 67.0(2)
Co2 N4 C24 C6 -55.2(2)
C5 C6 C24 N4 -130.6(2)
C1 C6 C24 N4 56.9(3)
C24 N4 C25 C26 -91.3(2)
C31 N4 C25 C26 147.3(2)
Co2 N4 C25 C26 33.7(2)
C30 N5 C26 C27 0.2(3)
Co2 N5 C26 C27 -162.71(19)
C30 N5 C26 C25 -179.3(2)
Co2 N5 C26 C25 17.9(2)
N4 C25 C26 N5 -34.2(3)
N4 C25 C26 C27 146.4(2)
N5 C26 C27 C28 -0.4(4)
C25 C26 C27 C28 179.0(2)
C26 C27 C28 C29 -0.6(4)
C27 C28 C29 C30 1.7(4)
C26 N5 C30 C29 1.0(3)
Co2 N5 C30 C29 161.68(18)
C28 C29 C30 N5 -2.0(4)
C24 N4 C31 C32 166.31(19)
C25 N4 C31 C32 -72.8(2)
Co2 N4 C31 C32 43.5(2)
C36 N6 C32 C33 -0.4(4)
Co2 N6 C32 C33 176.7(2)
C36 N6 C32 C31 179.0(2)
Co2 N6 C32 C31 -3.9(3)
N4 C31 C32 N6 -27.0(3)
N4 C31 C32 C33 152.4(3)
N6 C32 C33 C34 -0.3(4)
C31 C32 C33 C34 -179.7(3)
C32 C33 C34 C35 0.9(5)
C33 C34 C35 C36 -0.8(5)
C32 N6 C36 C35 0.5(4)
Co2 N6 C36 C35 -176.2(2)
C34 C35 C36 N6 0.1(5)
Co1 O4 C37 O5 -19.2(3)
Co1 O4 C37 C38 162.29(16)
Co2 O5 C37 O4 -2.3(4)
Co2 O5 C37 C38 176.15(16)
